data_7012808
loop_
_publ_author_name
'Berry, John F.'
'Albert Cotton, F.'
'Huang, Penglin'
'Murillo, Carlos A.'

_publ_section_title
;
 A highly oxidized Re27+ species with an electron-poor bond of order
 3.5
;
_journal_issue 7
_journal_name_full 'Dalton Transactions'
_journal_page_first 1218
_journal_paper_doi 10.1039/b301360j
_journal_year 2003
_chemical_formula_moiety '(Re2 N12 C28 H48 Cl2)+, (PF6)-, 2(O1 C3 H6)'
_chemical_formula_sum 'C34 H60 Cl2 F6 N12 O2 P Re2'
_chemical_formula_weight 1257.21
_chemical_name_common '[Re2(hpp)4Cl2](PF6) 2acetone'
_chemical_name_systematic
; 
? 
;
_space_group_IT_number 62
_symmetry_cell_setting orthorhombic
_symmetry_space_group_name_Hall '-P 2ac 2n'
_symmetry_space_group_name_H-M 'P n m a'
_atom_sites_solution_hydrogens geom
_atom_sites_solution_primary direct
_atom_sites_solution_secondary difmap
_audit_creation_method SHELXL-97
_cell_angle_alpha 90.00
_cell_angle_beta 90.00
_cell_angle_gamma 90.00
_cell_formula_units_Z 4
_cell_length_a 17.2860(13)
_cell_length_b 25.5210(19)
_cell_length_c 10.1120(7)
_cell_measurement_reflns_used 5636
_cell_measurement_temperature 213(2)
_cell_measurement_theta_max 27.52
_cell_measurement_theta_min 2.167
_cell_volume 4461.0(6)
_computing_cell_refinement SAINT
_computing_data_collection SMART
_computing_data_reduction 'SAINT & SADABS'
_computing_molecular_graphics XP
_computing_publication_material CIFTAB
_computing_structure_refinement 'SHELXL-97 (Sheldrick, 1997)'
_computing_structure_solution 'SHELXS-97 (Sheldrick, 1997)'
_diffrn_ambient_temperature 213(2)
_diffrn_measured_fraction_theta_full 0.994
_diffrn_measured_fraction_theta_max 0.994
_diffrn_measurement_device_type 'Bruker SMART 1000'
_diffrn_measurement_method 'Ellipsoid-mask fitting'
_diffrn_radiation_monochromator graphite
_diffrn_radiation_source 'normal-focus sealed tube'
_diffrn_radiation_type MoK\a
_diffrn_radiation_wavelength 0.71073
_diffrn_reflns_av_R_equivalents 0.0283
_diffrn_reflns_av_sigmaI/netI 0.0228
_diffrn_reflns_limit_h_max 22
_diffrn_reflns_limit_h_min -21
_diffrn_reflns_limit_k_max 32
_diffrn_reflns_limit_k_min -29
_diffrn_reflns_limit_l_max 13
_diffrn_reflns_limit_l_min -6
_diffrn_reflns_number 26720
_diffrn_reflns_theta_full 27.52
_diffrn_reflns_theta_max 27.52
_diffrn_reflns_theta_min 2.17
_diffrn_standards_number 0
_exptl_absorpt_coefficient_mu 5.649
_exptl_absorpt_correction_T_max 0.2577
_exptl_absorpt_correction_T_min 0.1722
_exptl_absorpt_correction_type multi-scan
_exptl_absorpt_process_details 'SADABS V1.03'
_exptl_crystal_colour 'dark red'
_exptl_crystal_density_diffrn 1.872
_exptl_crystal_density_meas ?
_exptl_crystal_density_method .
_exptl_crystal_description block
_exptl_crystal_F_000 2468
_exptl_crystal_size_max 0.39
_exptl_crystal_size_mid 0.30
_exptl_crystal_size_min 0.24
_refine_diff_density_max 1.237
_refine_diff_density_min -1.100
_refine_diff_density_rms 0.130
_refine_ls_extinction_method none
_refine_ls_goodness_of_fit_ref 1.081
_refine_ls_hydrogen_treatment mixed
_refine_ls_matrix_type full
_refine_ls_number_parameters 333
_refine_ls_number_reflns 5222
_refine_ls_number_restraints 111
_refine_ls_restrained_S_all 1.078
_refine_ls_R_factor_all 0.0455
_refine_ls_R_factor_gt 0.0316
_refine_ls_shift/su_max 0.001
_refine_ls_shift/su_mean 0.000
_refine_ls_structure_factor_coef Fsqd
_refine_ls_weighting_details 'calc w=1/[\s^2^(Fo^2^)+(0.0231P)^2^+22.3264P] where P=(Fo^2^+2Fc^2^)/3'
_refine_ls_weighting_scheme calc
_refine_ls_wR_factor_gt 0.0685
_refine_ls_wR_factor_ref 0.0763
_reflns_number_gt 4211
_reflns_number_total 5222
_reflns_threshold_expression >2sigma(I)
_cod_data_source_file b301360j.txt
_cod_data_source_block xl
_cod_depositor_comments
;
The following automatic conversions were performed:

'_exptl_absorpt_correction_type' tag value 'multi-scans' was replaced
with 'multi-scan' value.

Automatic conversion script
Id: cif_fix_values 1646 2011-03-28 12:23:43Z adriana 
;
_cod_original_sg_symbol_H-M Pnma
_cod_database_code 7012808

loop_
_symmetry_equiv_pos_as_xyz
'x, y, z'
'-x+1/2, -y, z+1/2'
'-x, y+1/2, -z'
'x+1/2, -y+1/2, -z+1/2'
'-x, -y, -z'
'x-1/2, y, -z-1/2'
'x, -y-1/2, z'
'-x-1/2, y-1/2, z-1/2'

loop_
_atom_site_label
_atom_site_type_symbol
_atom_site_fract_x
_atom_site_fract_y
_atom_site_fract_z
_atom_site_U_iso_or_equiv
_atom_site_adp_type
_atom_site_occupancy
_atom_site_symmetry_multiplicity
_atom_site_calc_flag
_atom_site_refinement_flags
_atom_site_disorder_assembly
_atom_site_disorder_group
Re1 Re -0.062900(10) 0.494005(7) 0.017425(17) 0.02508(7) Uani 1 1 d D . .
Cl1 Cl -0.21050(7) 0.48103(7) 0.06261(17) 0.0510(4) Uani 1 1 d . . .
C1 C -0.0310(3) 0.5926(2) -0.1285(5) 0.0339(11) Uani 0.50 1 d PD A 1
N1 N -0.0872(6) 0.5674(2) -0.0591(10) 0.033(3) Uani 0.50 1 d PD A 1
C2 C -0.1637(6) 0.5939(6) -0.0561(15) 0.059(3) Uani 0.50 1 d PD A 1
H2A H -0.2037 0.5685 -0.0320 0.071 Uiso 0.50 1 calc PR A 1
H2B H -0.1631 0.6215 0.0112 0.071 Uiso 0.50 1 calc PR A 1
C3 C -0.1818(13) 0.617(2) -0.183(8) 0.088(5) Uani 0.50 1 d PD A 1
H3A H -0.2329 0.6332 -0.1789 0.106 Uiso 0.50 1 calc PR A 1
H3B H -0.1844 0.5886 -0.2496 0.106 Uiso 0.50 1 calc PR A 1
C4 C -0.1250(12) 0.6556(18) -0.226(9) 0.070(7) Uani 0.50 1 d PD A 1
H4A H -0.1380 0.6898 -0.1879 0.084 Uiso 0.50 1 calc PR A 1
H4B H -0.1264 0.6589 -0.3227 0.084 Uiso 0.50 1 calc PR A 1
N3 N -0.0465(10) 0.640(2) -0.183(9) 0.042(9) Uani 0.50 1 d PD A 1
C5 C 0.0139(12) 0.673(2) -0.241(10) 0.064(2) Uani 0.50 1 d PD A 1
H5A H 0.0028 0.7102 -0.2204 0.076 Uiso 0.50 1 calc PR A 1
H5B H 0.0140 0.6695 -0.3374 0.076 Uiso 0.50 1 calc PR A 1
C6 C 0.0914(12) 0.6591(6) -0.188(2) 0.059(5) Uani 0.50 1 d PD A 1
H6A H 0.0949 0.6684 -0.0939 0.071 Uiso 0.50 1 calc PR A 1
H6B H 0.1322 0.6778 -0.2358 0.071 Uiso 0.50 1 calc PR A 1
C7 C 0.1004(7) 0.6007(5) -0.2054(13) 0.049(2) Uani 0.50 1 d PD A 1
H7A H 0.0946 0.5916 -0.2990 0.058 Uiso 0.50 1 calc PR A 1
H7B H 0.1522 0.5899 -0.1769 0.058 Uiso 0.50 1 calc PR A 1
N2 N 0.0418(5) 0.5728(3) -0.1270(13) 0.027(3) Uani 0.50 1 d PD . 1
C1' C -0.0310(3) 0.5926(2) -0.1285(5) 0.0339(11) Uani 0.50 1 d PD A 2
N1' N -0.0885(6) 0.5576(3) -0.1017(10) 0.033(3) Uani 0.50 1 d PD A 2
C2' C -0.1617(7) 0.5651(5) -0.1736(15) 0.059(3) Uani 0.50 1 d PD A 2
H2'A H -0.1557 0.5529 -0.2649 0.071 Uiso 0.50 1 calc PR A 2
H2'B H -0.2023 0.5440 -0.1317 0.071 Uiso 0.50 1 calc PR A 2
C3' C -0.1845(13) 0.6192(18) -0.174(8) 0.088(5) Uani 0.50 1 d PD A 2
H3'A H -0.2046 0.6277 -0.0859 0.106 Uiso 0.50 1 calc PR A 2
H3'B H -0.2273 0.6232 -0.2366 0.106 Uiso 0.50 1 calc PR A 2
C4' C -0.1256(11) 0.6579(18) -0.207(9) 0.070(7) Uani 0.50 1 d PD A 2
H4'A H -0.1286 0.6871 -0.1443 0.084 Uiso 0.50 1 calc PR A 2
H4'B H -0.1358 0.6717 -0.2957 0.084 Uiso 0.50 1 calc PR A 2
N3' N -0.0468(10) 0.635(2) -0.203(9) 0.042(9) Uani 0.50 1 d PD A 2
C5' C 0.0139(12) 0.673(2) -0.239(10) 0.064(2) Uani 0.50 1 d PD A 2
H5'A H 0.0102 0.7038 -0.1803 0.076 Uiso 0.50 1 calc PR A 2
H5'B H 0.0059 0.6851 -0.3297 0.076 Uiso 0.50 1 calc PR A 2
C6' C 0.0925(12) 0.6499(7) -0.2266(19) 0.059(5) Uani 0.50 1 d PD A 2
H6'A H 0.1319 0.6774 -0.2318 0.071 Uiso 0.50 1 calc PR A 2
H6'B H 0.1014 0.6250 -0.2990 0.071 Uiso 0.50 1 calc PR A 2
C7' C 0.0980(7) 0.6220(5) -0.0952(12) 0.049(2) Uani 0.50 1 d PD A 2
H7'A H 0.1502 0.6076 -0.0835 0.058 Uiso 0.50 1 calc PR A 2
H7'B H 0.0879 0.6467 -0.0231 0.058 Uiso 0.50 1 calc PR A 2
N2' N 0.0414(6) 0.5798(3) -0.0923(13) 0.027(3) Uani 0.50 1 d PD . 2
C8 C 0.0149(11) 0.550(2) 0.239(3) 0.029(4) Uani 0.50 1 d PDU A 1
N4 N -0.0520(8) 0.5265(9) 0.2043(11) 0.031(4) Uani 0.50 1 d PD A 1
C9 C -0.1066(7) 0.5207(5) 0.3155(12) 0.050(2) Uani 0.50 1 d PD A 1
H9A H -0.0862 0.4950 0.3785 0.061 Uiso 0.50 1 calc PR A 1
H9B H -0.1562 0.5076 0.2823 0.061 Uiso 0.50 1 calc PR A 1
C10 C -0.1191(13) 0.5717(11) 0.385(2) 0.067(8) Uani 0.50 1 d PD A 1
H10A H -0.1409 0.5972 0.3224 0.080 Uiso 0.50 1 calc PR A 1
H10B H -0.1562 0.5669 0.4569 0.080 Uiso 0.50 1 calc PR A 1
C11 C -0.0451(15) 0.592(2) 0.438(3) 0.056(8) Uani 0.50 1 d PD A 1
H11A H -0.0398 0.5812 0.5309 0.067 Uiso 0.50 1 calc PR A 1
H11B H -0.0458 0.6305 0.4358 0.067 Uiso 0.50 1 calc PR A 1
N6 N 0.0231(12) 0.5722(14) 0.360(2) 0.031(5) Uani 0.50 1 d PD A 1
C12 C 0.0918(17) 0.604(3) 0.397(4) 0.056(4) Uani 0.50 1 d PD A 1
H12A H 0.1063 0.5964 0.4888 0.068 Uiso 0.50 1 calc PR A 1
H12B H 0.0786 0.6414 0.3916 0.068 Uiso 0.50 1 calc PR A 1
C13 C 0.1589(16) 0.593(3) 0.308(4) 0.057(4) Uani 0.50 1 d PD A 1
H13A H 0.1993 0.6194 0.3209 0.068 Uiso 0.50 1 calc PR A 1
H13B H 0.1808 0.5585 0.3289 0.068 Uiso 0.50 1 calc PR A 1
C14 C 0.1326(6) 0.5939(5) 0.1722(12) 0.049(2) Uani 0.50 1 d PD A 1
H14A H 0.1768 0.5877 0.1135 0.059 Uiso 0.50 1 calc PR A 1
H14B H 0.1116 0.6286 0.1521 0.059 Uiso 0.50 1 calc PR A 1
N5 N 0.0729(7) 0.5541(3) 0.1463(6) 0.030(2) Uani 0.50 1 d PD . 1
C8' C 0.0124(11) 0.555(2) 0.234(3) 0.029(4) Uani 0.50 1 d PDU A 2
N4' N -0.0564(8) 0.5391(8) 0.1872(13) 0.031(4) Uani 0.50 1 d PD A 2
C9' C -0.1234(7) 0.5601(5) 0.2577(12) 0.050(2) Uani 0.50 1 d PD A 2
H9'A H -0.1705 0.5421 0.2290 0.061 Uiso 0.50 1 calc PR A 2
H9'B H -0.1292 0.5976 0.2385 0.061 Uiso 0.50 1 calc PR A 2
C10' C -0.1113(13) 0.5521(11) 0.4041(19) 0.067(8) Uani 0.50 1 d PD A 2
H10C H -0.1570 0.5645 0.4522 0.080 Uiso 0.50 1 calc PR A 2
H10D H -0.1052 0.5146 0.4222 0.080 Uiso 0.50 1 calc PR A 2
C11' C -0.0417(15) 0.581(2) 0.452(3) 0.056(8) Uani 0.50 1 d PD A 2
H11C H -0.0207 0.5629 0.5297 0.067 Uiso 0.50 1 calc PR A 2
H11D H -0.0565 0.6163 0.4778 0.067 Uiso 0.50 1 calc PR A 2
N6' N 0.0191(12) 0.5833(14) 0.346(2) 0.031(5) Uani 0.50 1 d PD A 2
C12' C 0.0956(17) 0.599(3) 0.399(4) 0.056(4) Uani 0.50 1 d PD A 2
H12C H 0.1093 0.5767 0.4740 0.068 Uiso 0.50 1 calc PR A 2
H12D H 0.0929 0.6354 0.4308 0.068 Uiso 0.50 1 calc PR A 2
C13' C 0.1569(16) 0.595(2) 0.294(4) 0.057(4) Uani 0.50 1 d PD A 2
H13C H 0.1493 0.6223 0.2273 0.068 Uiso 0.50 1 calc PR A 2
H13D H 0.2082 0.5999 0.3338 0.068 Uiso 0.50 1 calc PR A 2
C14' C 0.1521(6) 0.5431(5) 0.2327(13) 0.049(2) Uani 0.50 1 d PD A 2
H14C H 0.1933 0.5392 0.1669 0.059 Uiso 0.50 1 calc PR A 2
H14D H 0.1587 0.5159 0.3000 0.059 Uiso 0.50 1 calc PR A 2
N5' N 0.0769(7) 0.5374(4) 0.1693(6) 0.030(2) Uani 0.50 1 d PD . 2
P1 P 0.2946(6) 0.2500 -0.0016(12) 0.040(2) Uani 0.555(13) 2 d SPD . 1
F1 F 0.2068(7) 0.2500 -0.0413(19) 0.134(7) Uiso 0.555(13) 2 d SPD . 1
F2 F 0.3817(6) 0.2500 0.0365(13) 0.094(5) Uiso 0.555(13) 2 d SPD . 1
F3 F 0.2961(6) 0.3118(3) 0.0023(10) 0.097(4) Uiso 0.555(13) 1 d PD . 1
F4 F 0.3201(18) 0.2500 -0.1505(16) 0.190(16) Uiso 0.555(13) 2 d SPD . 1
F5 F 0.2719(8) 0.2500 0.1488(12) 0.075(4) Uiso 0.555(13) 2 d SPD . 1
P1' P 0.2919(9) 0.2500 -0.0338(15) 0.042(3) Uani 0.445(13) 2 d SPD . 2
F1' F 0.2425(13) 0.2500 0.097(2) 0.123(8) Uiso 0.445(13) 2 d SPD . 2
F2' F 0.3415(16) 0.2500 -0.1576(18) 0.107(9) Uiso 0.445(13) 2 d SPD . 2
F3' F 0.3405(10) 0.2959(7) 0.0281(17) 0.160(8) Uiso 0.445(13) 1 d PD . 2
F4' F 0.2445(8) 0.2946(6) -0.0973(15) 0.127(7) Uiso 0.445(13) 1 d PD . 2
C16 C 0.0087(7) 0.2500 -0.1320(12) 0.072(3) Uiso 1 2 d SD . .
C15 C 0.019(2) 0.2940(10) -0.226(3) 0.069(9) Uiso 0.27(2) 1 d PD B 1
H15A H -0.0078 0.2864 -0.3073 0.104 Uiso 0.27(2) 1 calc PR B 1
H15B H 0.0740 0.2985 -0.2438 0.104 Uiso 0.27(2) 1 calc PR B 1
H15C H -0.0013 0.3258 -0.1870 0.104 Uiso 0.27(2) 1 calc PR B 1
C15' C 0.0429(8) 0.3008(4) -0.1707(17) 0.086(4) Uiso 0.73(2) 1 d PD B 2
H15D H 0.0733 0.3145 -0.0979 0.129 Uiso 0.73(2) 1 calc PR B 2
H15E H 0.0019 0.3253 -0.1923 0.129 Uiso 0.73(2) 1 calc PR B 2
H15F H 0.0759 0.2959 -0.2472 0.129 Uiso 0.73(2) 1 calc PR B 2
O1 O -0.002(3) 0.2500 -0.0142(17) 0.093(4) Uiso 0.27(2) 2 d SPD B 1
O1' O -0.0458(10) 0.2500 -0.0507(15) 0.093(4) Uiso 0.73(2) 2 d SP B 2
O2 O 0.1283(5) 0.2500 -0.4974(10) 0.122(4) Uani 1 2 d SD . .
C18 C 0.1967(5) 0.2500 -0.4693(11) 0.065(3) Uiso 1 2 d SD . .
C17 C 0.2310(10) 0.3010(5) -0.4292(19) 0.084(5) Uiso 0.555(13) 1 d PD . 1
H17A H 0.2032 0.3147 -0.3534 0.127 Uiso 0.555(13) 1 calc PR . 1
H17B H 0.2272 0.3256 -0.5020 0.127 Uiso 0.555(13) 1 calc PR . 1
H17C H 0.2849 0.2960 -0.4060 0.127 Uiso 0.555(13) 1 calc PR . 1
C17' C 0.2502(13) 0.2953(8) -0.479(3) 0.103(9) Uiso 0.445(13) 1 d PD . 2
H17D H 0.2858 0.2900 -0.5515 0.155 Uiso 0.445(13) 1 calc PR . 2
H17E H 0.2791 0.2986 -0.3968 0.155 Uiso 0.445(13) 1 calc PR . 2
H17F H 0.2206 0.3271 -0.4936 0.155 Uiso 0.445(13) 1 calc PR . 2

loop_
_atom_site_aniso_label
_atom_site_aniso_U_11
_atom_site_aniso_U_22
_atom_site_aniso_U_33
_atom_site_aniso_U_23
_atom_site_aniso_U_13
_atom_site_aniso_U_12
Re1 0.01623(9) 0.03100(11) 0.02800(10) -0.00211(7) 0.00034(7) -0.00170(7)
Cl1 0.0257(6) 0.0659(10) 0.0614(9) -0.0154(8) 0.0089(6) -0.0087(6)
C1 0.047(3) 0.029(3) 0.026(3) -0.004(2) -0.002(2) 0.000(2)
N1 0.028(2) 0.044(4) 0.029(6) 0.000(4) -0.005(3) 0.007(3)
C2 0.036(5) 0.059(6) 0.082(8) 0.010(5) -0.012(5) 0.010(4)
C3 0.063(5) 0.061(6) 0.141(12) -0.009(7) -0.038(6) 0.033(4)
C4 0.087(6) 0.058(6) 0.064(18) 0.009(8) -0.010(5) 0.033(4)
N3 0.061(3) 0.033(7) 0.03(2) -0.004(12) -0.004(3) 0.010(3)
C5 0.101(6) 0.035(4) 0.055(5) 0.009(3) 0.008(4) -0.003(4)
C6 0.083(6) 0.052(7) 0.041(12) 0.003(7) 0.014(7) -0.026(5)
C7 0.049(5) 0.045(5) 0.052(5) 0.010(4) 0.009(4) -0.010(4)
N2 0.033(2) 0.027(3) 0.021(7) -0.010(4) 0.003(3) -0.005(2)
C1' 0.047(3) 0.029(3) 0.026(3) -0.004(2) -0.002(2) 0.000(2)
N1' 0.028(2) 0.044(4) 0.029(6) 0.000(4) -0.005(3) 0.007(3)
C2' 0.036(5) 0.059(6) 0.082(8) 0.010(5) -0.012(5) 0.010(4)
C3' 0.063(5) 0.061(6) 0.141(12) -0.009(7) -0.038(6) 0.033(4)
C4' 0.087(6) 0.058(6) 0.064(18) 0.009(8) -0.010(5) 0.033(4)
N3' 0.061(3) 0.033(7) 0.03(2) -0.004(12) -0.004(3) 0.010(3)
C5' 0.101(6) 0.035(4) 0.055(5) 0.009(3) 0.008(4) -0.003(4)
C6' 0.083(6) 0.052(7) 0.041(12) 0.003(7) 0.014(7) -0.026(5)
C7' 0.049(5) 0.045(5) 0.052(5) 0.010(4) 0.009(4) -0.010(4)
N2' 0.033(2) 0.027(3) 0.021(7) -0.010(4) 0.003(3) -0.005(2)
C8 0.032(3) 0.030(8) 0.025(3) 0.004(4) -0.001(2) -0.002(3)
N4 0.025(3) 0.028(10) 0.039(4) -0.007(6) 0.006(3) -0.003(4)
C9 0.041(5) 0.060(6) 0.050(6) -0.024(4) 0.013(4) -0.012(5)
C10 0.060(6) 0.09(2) 0.055(7) -0.022(10) 0.033(6) -0.029(10)
C11 0.055(4) 0.08(2) 0.036(6) -0.016(10) 0.019(4) -0.017(6)
N6 0.037(3) 0.033(13) 0.022(4) 0.003(7) 0.000(3) -0.009(5)
C12 0.056(4) 0.073(10) 0.040(4) -0.015(4) -0.004(3) -0.023(5)
C13 0.039(4) 0.076(6) 0.055(7) -0.021(6) -0.007(4) -0.018(3)
C14 0.027(4) 0.067(6) 0.053(5) -0.017(4) -0.008(4) -0.005(4)
N5 0.031(3) 0.041(6) 0.018(3) 0.007(4) -0.004(3) -0.011(4)
C8' 0.032(3) 0.030(8) 0.025(3) 0.004(4) -0.001(2) -0.002(3)
N4' 0.025(3) 0.028(10) 0.039(4) -0.007(6) 0.006(3) -0.003(4)
C9' 0.041(5) 0.060(6) 0.050(6) -0.024(4) 0.013(4) -0.012(5)
C10' 0.060(6) 0.09(2) 0.055(7) -0.022(10) 0.033(6) -0.029(10)
C11' 0.055(4) 0.08(2) 0.036(6) -0.016(10) 0.019(4) -0.017(6)
N6' 0.037(3) 0.033(13) 0.022(4) 0.003(7) 0.000(3) -0.009(5)
C12' 0.056(4) 0.073(10) 0.040(4) -0.015(4) -0.004(3) -0.023(5)
C13' 0.039(4) 0.076(6) 0.055(7) -0.021(6) -0.007(4) -0.018(3)
C14' 0.027(4) 0.067(6) 0.053(5) -0.017(4) -0.008(4) -0.005(4)
N5' 0.031(3) 0.041(6) 0.018(3) 0.007(4) -0.004(3) -0.011(4)
P1 0.036(3) 0.036(3) 0.048(5) 0.000 -0.002(3) 0.000
P1' 0.052(5) 0.031(4) 0.044(6) 0.000 0.006(4) 0.000
O2 0.057(6) 0.198(12) 0.111(8) 0.000 -0.010(5) 0.000

loop_
_atom_type_symbol
_atom_type_description
_atom_type_scat_dispersion_real
_atom_type_scat_dispersion_imag
_atom_type_scat_source
C C 0.0033 0.0016 'International Tables Vol C Tables 4.2.6.8 and 6.1.1.4'
H H 0.0000 0.0000 'International Tables Vol C Tables 4.2.6.8 and 6.1.1.4'
N N 0.0061 0.0033 'International Tables Vol C Tables 4.2.6.8 and 6.1.1.4'
F F 0.0171 0.0103 'International Tables Vol C Tables 4.2.6.8 and 6.1.1.4'
P P 0.1023 0.0942 'International Tables Vol C Tables 4.2.6.8 and 6.1.1.4'
Cl Cl 0.1484 0.1585 'International Tables Vol C Tables 4.2.6.8 and 6.1.1.4'
Re Re -1.0185 7.2310 'International Tables Vol C Tables 4.2.6.8 and 6.1.1.4'
O O 0.0106 0.0060 'International Tables Vol C Tables 4.2.6.8 and 6.1.1.4'

loop_
_geom_angle_atom_site_label_1
_geom_angle_atom_site_label_2
_geom_angle_atom_site_label_3
_geom_angle
_geom_angle_site_symmetry_1
_geom_angle_site_symmetry_3
_geom_angle_publ_flag
N2' Re1 N5' 90.1(5) 5_565 5_565 ?
N2' Re1 N5 76.5(5) 5_565 5_565 ?
N2 Re1 N5 87.4(5) 5_565 5_565 ?
N2' Re1 N1' 165.5(5) 5_565 . ?
N5' Re1 N1' 75.4(4) 5_565 . ?
N2 Re1 N1' 175.9(5) 5_565 . ?
N5 Re1 N1' 88.9(4) 5_565 . ?
N2' Re1 N1 178.6(4) 5_565 . ?
N5' Re1 N1 89.2(4) 5_565 . ?
N2 Re1 N1 169.5(5) 5_565 . ?
N5 Re1 N1 102.8(4) 5_565 . ?
N2' Re1 N4' 101.2(8) 5_565 . ?
N5' Re1 N4' 168.6(8) 5_565 . ?
N2 Re1 N4' 90.3(8) 5_565 . ?
N5 Re1 N4' 176.8(6) 5_565 . ?
N1' Re1 N4' 93.3(8) . . ?
N1 Re1 N4' 79.5(8) . . ?
N2' Re1 N4 90.8(8) 5_565 . ?
N5' Re1 N4 178.3(7) 5_565 . ?
N2 Re1 N4 79.9(8) 5_565 . ?
N5 Re1 N4 167.2(7) 5_565 . ?
N1' Re1 N4 103.7(8) . . ?
N1 Re1 N4 89.8(7) . . ?
N2' Re1 Re1 90.4(3) 5_565 5_565 ?
N5' Re1 Re1 91.3(3) 5_565 5_565 ?
N2 Re1 Re1 91.5(3) 5_565 5_565 ?
N5 Re1 Re1 92.1(3) 5_565 5_565 ?
N1' Re1 Re1 90.5(3) . 5_565 ?
N1 Re1 Re1 90.8(3) . 5_565 ?
N4' Re1 Re1 90.1(4) . 5_565 ?
N4 Re1 Re1 90.1(4) . 5_565 ?
N2' Re1 Re1 90.4(3) 5_565 5_565 ?
N5' Re1 Re1 91.3(3) 5_565 5_565 ?
N2 Re1 Re1 91.5(3) 5_565 5_565 ?
N5 Re1 Re1 92.1(3) 5_565 5_565 ?
N1' Re1 Re1 90.5(3) . 5_565 ?
N1 Re1 Re1 90.8(3) . 5_565 ?
N4' Re1 Re1 90.1(4) . 5_565 ?
N4 Re1 Re1 90.1(4) . 5_565 ?
Re1 Re1 Re1 0.000(13) 5_565 5_565 ?
N2' Re1 Cl1 89.8(3) 5_565 . ?
N5' Re1 Cl1 89.8(3) 5_565 . ?
N2 Re1 Cl1 88.5(3) 5_565 . ?
N5 Re1 Cl1 89.0(3) 5_565 . ?
N1' Re1 Cl1 89.6(3) . . ?
N1 Re1 Cl1 89.0(3) . . ?
N4' Re1 Cl1 88.8(4) . . ?
N4 Re1 Cl1 88.8(4) . . ?
Re1 Re1 Cl1 178.87(4) 5_565 . ?
Re1 Re1 Cl1 178.87(4) 5_565 . ?
N3 C1 N2 121.3(11) . . ?
N3 C1 N1 119.5(16) . . ?
N2 C1 N1 118.7(5) . . ?
C1 N1 C2 115.5(6) . . ?
C1 N1 Re1 118.5(5) . . ?
C2 N1 Re1 125.8(7) . . ?
C3 C2 N1 111(2) . . ?
C2 C3 C4 113(4) . . ?
C3 C4 N3 110.2(13) . . ?
C1 N3 C5 122.8(17) . . ?
C1 N3 C4 122.8(19) . . ?
C5 N3 C4 112.2(18) . . ?
N3 C5 C6 111(2) . . ?
C5 C6 C7 107(3) . . ?
N2 C7 C6 110.1(12) . . ?
C1 N2 C7 117.0(6) . . ?
C1 N2 Re1 118.5(5) . 5_565 ?
C7 N2 Re1 124.5(7) . 5_565 ?
C1 N2 Re1 118.5(5) . 5_565 ?
C7 N2 Re1 124.5(7) . 5_565 ?
Re1 N2 Re1 0.000(10) 5_565 5_565 ?
C2' N1' Re1 124.9(7) . . ?
C3' C2' N1' 111(2) . . ?
C2' C3' C4' 117(3) . . ?
C3' C4' N3' 112(2) . . ?
C5' N3' C4' 113(2) . . ?
N3' C5' C6' 112(2) . . ?
C5' C6' C7' 109(3) . . ?
N2' C7' C6' 108.9(12) . . ?
C7' N2' Re1 124.1(7) . 5_565 ?
C7' N2' Re1 124.1(7) . 5_565 ?
Re1 N2' Re1 0.000(10) 5_565 5_565 ?
N4 C8 N6 120.7(13) . . ?
N4 C8 N5 118.6(14) . . ?
N6 C8 N5 120.5(13) . . ?
C8 N4 C9 113.2(12) . . ?
C8 N4 Re1 119.6(10) . . ?
C9 N4 Re1 126.7(8) . . ?
N4 C9 C10 111.2(14) . . ?
C11 C10 C9 111(2) . . ?
C10 C11 N6 111.3(13) . . ?
C8 N6 C12 122.6(16) . . ?
C8 N6 C11 122.2(18) . . ?
C12 N6 C11 107.9(18) . . ?
N6 C12 C13 111.2(17) . . ?
C14 C13 C12 109(3) . . ?
C13 C14 N5 112.2(19) . . ?
C8 N5 C14 116.2(11) . . ?
C8 N5 Re1 116.1(10) . 5_565 ?
C14 N5 Re1 127.7(7) . 5_565 ?
C8 N5 Re1 116.1(10) . 5_565 ?
C14 N5 Re1 127.7(7) . 5_565 ?
Re1 N5 Re1 0.000(13) 5_565 5_565 ?
N4' C8' N6' 122.1(14) . . ?
N4' C8' N5' 117.3(14) . . ?
N6' C8' N5' 120.4(15) . . ?
C8' N4' C9' 114.9(11) . . ?
C8' N4' Re1 120.4(10) . . ?
C9' N4' Re1 124.4(8) . . ?
N4' C9' C10' 108.6(15) . . ?
C11' C10' C9' 111(2) . . ?
C10' C11' N6' 111.0(13) . . ?
C8' N6' C12' 121.7(15) . . ?
C8' N6' C11' 121.0(16) . . ?
C12' N6' C11' 112.4(17) . . ?
N6' C12' C13' 110.8(18) . . ?
C14' C13' C12' 109(3) . . ?
N5' C14' C13' 109.2(19) . . ?
C8' N5' C14' 119.1(10) . . ?
C8' N5' Re1 117.8(11) . 5_565 ?
C14' N5' Re1 123.1(8) . 5_565 ?
C8' N5' Re1 117.8(11) . 5_565 ?
C14' N5' Re1 123.1(8) . 5_565 ?
Re1 N5' Re1 0.000(13) 5_565 5_565 ?
F2 P1 F1 179.5(12) . . ?
F2 P1 F4 88.0(13) . . ?
F1 P1 F4 91.5(14) . . ?
F2 P1 F5 90.1(9) . . ?
F1 P1 F5 90.4(10) . . ?
F4 P1 F5 178.1(14) . . ?
F2 P1 F3 88.7(5) . . ?
F1 P1 F3 91.3(5) . . ?
F4 P1 F3 91.1(5) . . ?
F5 P1 F3 88.9(5) . . ?
F2 P1 F3 88.7(5) . 7_565 ?
F1 P1 F3 91.3(5) . 7_565 ?
F4 P1 F3 91.1(5) . 7_565 ?
F5 P1 F3 88.9(5) . 7_565 ?
F3 P1 F3 176.6(11) . 7_565 ?
F2' P1' F4' 87.5(11) . 7_565 ?
F2' P1' F4' 87.5(11) . . ?
F4' P1' F4' 95.0(14) 7_565 . ?
F2' P1' F3' 91.5(10) . . ?
F4' P1' F3' 178.8(13) 7_565 . ?
F4' P1' F3' 84.3(8) . . ?
F2' P1' F3' 91.5(10) . 7_565 ?
F4' P1' F3' 84.3(8) 7_565 7_565 ?
F4' P1' F3' 178.8(13) . 7_565 ?
F3' P1' F3' 96.4(18) . 7_565 ?
F2' P1' F1' 178.6(17) . . ?
F4' P1' F1' 93.4(10) 7_565 . ?
F4' P1' F1' 93.4(10) . . ?
F3' P1' F1' 87.5(10) . . ?
F3' P1' F1' 87.5(10) 7_565 . ?
O1 C16 C15' 108.9(11) . 7_565 ?
O1' C16 C15' 118.4(7) . 7_565 ?
O1 C16 C15' 108.9(11) . . ?
O1' C16 C15' 118.4(7) . . ?
C15' C16 C15' 122.7(13) 7_565 . ?
O1 C16 C15 130.6(14) . 7_565 ?
O1' C16 C15 121.0(14) . 7_565 ?
C15' C16 C15 27.8(13) 7_565 7_565 ?
C15' C16 C15 116.5(16) . 7_565 ?
O1 C16 C15 130.6(14) . . ?
O1' C16 C15 121.0(14) . . ?
C15' C16 C15 116.5(16) 7_565 . ?
C15' C16 C15 27.8(13) . . ?
C15 C16 C15 99(3) 7_565 . ?
O2 C18 C17' 126.2(11) . . ?
O2 C18 C17' 126.2(11) . 7_565 ?
C17' C18 C17' 102(2) . 7_565 ?
O2 C18 C17 116.8(8) . . ?
C17' C18 C17 116.9(12) 7_565 . ?
O2 C18 C17 116.8(8) . 7_565 ?
C17' C18 C17 116.9(12) . 7_565 ?
C17 C18 C17 122.2(16) . 7_565 ?

loop_
_geom_bond_atom_site_label_1
_geom_bond_atom_site_label_2
_geom_bond_distance
_geom_bond_site_symmetry_2
_geom_bond_publ_flag
Re1 N2' 2.065(4) 5_565 ?
Re1 N5' 2.066(4) 5_565 ?
Re1 N2 2.066(4) 5_565 ?
Re1 N5 2.068(4) 5_565 ?
Re1 N1' 2.069(4) . y
Re1 N1 2.071(4) . y
Re1 N4' 2.071(4) . y
Re1 N4 2.072(4) . y
Re1 Re1 2.2241(4) 5_565 y
Re1 Re1 2.2241(4) 5_565 ?
Re1 Cl1 2.6131(13) . y
C1 N3 1.354(13) . ?
C1 N2 1.357(10) . ?
C1 N1 1.359(10) . ?
N1 C2 1.485(12) . ?
C2 C3 1.45(5) . ?
C3 C4 1.463(15) . ?
C4 N3 1.48(2) . ?
N3 C5 1.472(18) . ?
C5 C6 1.49(2) . ?
C6 C7 1.511(17) . ?
C7 N2 1.469(12) . ?
N2 Re1 2.066(4) 5_565 y
N2 Re1 2.066(4) 5_565 ?
N1' C2' 1.473(12) . ?
C2' C3' 1.44(5) . ?
C3' C4' 1.456(15) . ?
C4' N3' 1.48(2) . ?
N3' C5' 1.472(18) . ?
C5' C6' 1.49(2) . ?
C6' C7' 1.511(17) . ?
C7' N2' 1.454(12) . ?
N2' Re1 2.065(4) 5_565 y
N2' Re1 2.065(4) 5_565 ?
C8 N4 1.350(12) . ?
C8 N6 1.355(12) . ?
C8 N5 1.378(19) . ?
N4 C9 1.475(13) . ?
C9 C10 1.49(2) . ?
C10 C11 1.484(15) . ?
C11 N6 1.51(2) . ?
N6 C12 1.489(19) . ?
C12 C13 1.498(16) . ?
C13 C14 1.45(4) . ?
C14 N5 1.471(11) . ?
N5 Re1 2.068(4) 5_565 ?
N5 Re1 2.068(4) 5_565 ?
C8' N4' 1.341(13) . ?
C8' N6' 1.352(12) . ?
C8' N5' 1.37(2) . ?
N4' C9' 1.462(13) . ?
C9' C10' 1.51(2) . ?
C10' C11' 1.488(15) . ?
C11' N6' 1.50(2) . ?
N6' C12' 1.483(19) . ?
C12' C13' 1.502(16) . ?
C13' C14' 1.47(4) . ?
C14' N5' 1.456(12) . ?
N5' Re1 2.066(4) 5_565 y
N5' Re1 2.066(4) 5_565 y
P1 F2 1.555(9) . ?
P1 F1 1.569(9) . ?
P1 F4 1.569(9) . ?
P1 F5 1.570(9) . ?
P1 F3 1.578(7) . ?
P1 F3 1.578(7) 7_565 ?
P1' F2' 1.517(16) . ?
P1' F4' 1.544(14) 7_565 ?
P1' F4' 1.544(14) . ?
P1' F3' 1.571(14) . ?
P1' F3' 1.571(14) 7_565 ?
P1' F1' 1.572(16) . ?
C16 O1 1.206(10) . ?
C16 O1' 1.250(16) . ?
C16 C15' 1.478(8) 7_565 ?
C16 C15' 1.478(8) . ?
C16 C15 1.479(10) 7_565 ?
C16 C15 1.479(10) . ?
O2 C18 1.216(8) . ?
C18 C17' 1.484(10) . ?
C18 C17' 1.484(10) 7_565 ?
C18 C17 1.486(9) . ?
C18 C17 1.486(9) 7_565 ?

loop_
_geom_torsion_atom_site_label_1
_geom_torsion_atom_site_label_2
_geom_torsion_atom_site_label_3
_geom_torsion_atom_site_label_4
_geom_torsion
_geom_torsion_site_symmetry_1
_geom_torsion_site_symmetry_2
_geom_torsion_site_symmetry_3
_geom_torsion_site_symmetry_4
_geom_torsion_publ_flag
N2 Re1 Re1 N1 10.2(5) 5_565 . 5_565 5_565 ?
N1' Re1 Re1 N2' 14.5(5) . . 5_565 . ?
N5 Re1 Re1 N4 12.6(8) 5_565 . 5_565 5_565 ?
N4' Re1 Re1 N5' 11.3(8) . . 5_565 . ?
